data_4337307
loop_
_publ_author_name
'Palacios, Mar\'ia A'
'Titos-Padilla, Silvia'
'Ruiz, Jos\'e'
'Herrera, Juan Manuel'
'Pope, Simon J. A.'
'Brechin, Euan K.'
'Colacio, Enrique'

_publ_section_title
;
 Bifunctional Zn(II)Ln(III) Dinuclear Complexes Combining Field Induced
 SMM Behavior and Luminescence: Enhanced NIR Lanthanide Emission by
 9-Anthracene Carboxylate Bridging Ligands.
;
_journal_issue 3
_journal_name_full 'Inorganic chemistry'
_journal_page_first 1465
_journal_page_last 1474
_journal_paper_doi 10.1021/ic402597s
_journal_volume 53
_journal_year 2014
_chemical_formula_sum 'C59 H61 N6 Nd O14 Zn'
_chemical_formula_weight 1287.75
_chemical_name_systematic
;
 ?
;
_space_group_IT_number 29
_symmetry_cell_setting orthorhombic
_symmetry_space_group_name_Hall 'P 2c -2ac'
_symmetry_space_group_name_H-M 'P c a 21'
_atom_sites_solution_hydrogens geom
_atom_sites_solution_primary direct
_atom_sites_solution_secondary difmap
_audit_creation_method SHELXL-97
_cell_angle_alpha 90.000(5)
_cell_angle_beta 90.000(5)
_cell_angle_gamma 90.000(5)
_cell_formula_units_Z 4
_cell_length_a 22.664(5)
_cell_length_b 12.828(5)
_cell_length_c 19.893(5)
_cell_measurement_reflns_used 6357
_cell_measurement_temperature 100(2)
_cell_measurement_theta_max 23.9625
_cell_measurement_theta_min 2.398
_cell_volume 5784(3)
_computing_cell_refinement 'Bruker smart'
_computing_data_collection 'Bruker smart'
_computing_data_reduction 'Bruker smart'
_computing_molecular_graphics 'Bruker SHELXTL'
_computing_publication_material 'SHELXL-97 (Sheldrick, 1997)'
_computing_structure_refinement 'SHELXL-97 (Sheldrick, 1997)'
_computing_structure_solution 'SHELXL-97 (Sheldrick, 1990)'
_diffrn_ambient_temperature 100(2)
_diffrn_measured_fraction_theta_full 1.000
_diffrn_measured_fraction_theta_max 1.000
_diffrn_measurement_device_type 'Bruker Axs APEX automatic diffractometer'
_diffrn_measurement_method 'phi and omega scans'
_diffrn_radiation_monochromator graphite
_diffrn_radiation_source 'fine-focus sealed tube'
_diffrn_radiation_type MoK\a
_diffrn_radiation_wavelength 0.71069
_diffrn_reflns_av_R_equivalents 0.0613
_diffrn_reflns_av_sigmaI/netI 0.0660
_diffrn_reflns_limit_h_max 26
_diffrn_reflns_limit_h_min -24
_diffrn_reflns_limit_k_max 15
_diffrn_reflns_limit_k_min -15
_diffrn_reflns_limit_l_max 18
_diffrn_reflns_limit_l_min -23
_diffrn_reflns_number 29919
_diffrn_reflns_theta_full 25.00
_diffrn_reflns_theta_max 25.00
_diffrn_reflns_theta_min 1.80
_exptl_absorpt_coefficient_mu 1.373
_exptl_absorpt_correction_T_max 0.7786
_exptl_absorpt_correction_T_min 0.6527
_exptl_absorpt_correction_type empirical
_exptl_absorpt_process_details 'Bruker SADABS (Bruker, 1999)'
_exptl_crystal_colour Pink
_exptl_crystal_density_diffrn 1.479
_exptl_crystal_density_method 'not measured'
_exptl_crystal_description Prismatic
_exptl_crystal_F_000 2636
_exptl_crystal_size_max 0.34
_exptl_crystal_size_mid 0.18
_exptl_crystal_size_min 0.15
_refine_diff_density_max 1.700
_refine_diff_density_min -0.536
_refine_diff_density_rms 0.097
_refine_ls_abs_structure_details 'Flack H D (1983), Acta Cryst. A39, 876-881'
_refine_ls_abs_structure_Flack -0.037(11)
_refine_ls_extinction_method none
_refine_ls_goodness_of_fit_ref 1.041
_refine_ls_hydrogen_treatment constr
_refine_ls_matrix_type full
_refine_ls_number_parameters 749
_refine_ls_number_reflns 9088
_refine_ls_number_restraints 1
_refine_ls_restrained_S_all 1.041
_refine_ls_R_factor_all 0.0467
_refine_ls_R_factor_gt 0.0409
_refine_ls_shift/su_max 0.001
_refine_ls_shift/su_mean 0.000
_refine_ls_structure_factor_coef Fsqd
_refine_ls_weighting_details 'calc w=1/[\s^2^(Fo^2^)+(0.0453P)^2^+1.3576P] where P=(Fo^2^+2Fc^2^)/3'
_refine_ls_weighting_scheme calc
_refine_ls_wR_factor_gt 0.0914
_refine_ls_wR_factor_ref 0.0965
_reflns_number_gt 8234
_reflns_number_total 9088
_reflns_threshold_expression >2sigma(I)
_cod_data_source_file ic402597s_si_002.cif
_cod_data_source_block Compound12
_cod_depositor_comments
;
The following automatic conversions were performed:

'_symmetry_cell_setting' value 'Orthorhombic' changed to
'orthorhombic' according to
/usr/data/users/saulius/automatic-downloads/current/ACS/lib/dictionaries/cif_core.dic
dictionary named 'cif_core.dic' version 2.4.2 from
2011-04-26.

'_exptl_absorpt_correction_type' value 'Empirical'
changed to 'empirical' according to
/usr/data/users/saulius/automatic-downloads/current/ACS/lib/dictionaries/cif_core.dic
dictionary named 'cif_core.dic' version 2.4.2 from 2011-04-26.

Automatic conversion script
Id: cif_fix_values 2281 2013-09-26 08:29:07Z andrius 
;
_cod_original_sg_symbol_H-M Pca21
_cod_database_code 4337307

loop_
_symmetry_equiv_pos_as_xyz
'x, y, z'
'-x, -y, z+1/2'
'-x+1/2, y, z+1/2'
'x+1/2, -y, z'

loop_
_atom_site_label
_atom_site_type_symbol
_atom_site_fract_x
_atom_site_fract_y
_atom_site_fract_z
_atom_site_U_iso_or_equiv
_atom_site_adp_type
_atom_site_occupancy
_atom_site_symmetry_multiplicity
_atom_site_calc_flag
_atom_site_refinement_flags
_atom_site_disorder_assembly
_atom_site_disorder_group
Zn1 Zn 0.23070(3) 0.13002(5) 0.13913(3) 0.01640(14) Uani 1 1 d . . .
Nd1 Nd 0.367365(10) 0.094260(19) 0.220908(18) 0.01586(8) Uani 1 1 d . . .
C1A C 0.4941(2) 0.1907(5) 0.1363(3) 0.0328(15) Uani 1 1 d . . .
H1A1 H 0.5165 0.1630 0.0995 0.049 Uiso 1 1 calc R . .
H1A2 H 0.5087 0.1623 0.1778 0.049 Uiso 1 1 calc R . .
H1A3 H 0.4980 0.2652 0.1371 0.049 Uiso 1 1 calc R . .
C3A C 0.4064(2) 0.1889(4) 0.0671(3) 0.0210(13) Uani 1 1 d . . .
C4A C 0.3479(2) 0.1535(4) 0.0615(3) 0.0174(12) Uani 1 1 d . . .
C6A C 0.3189(2) 0.1712(4) 0.0008(3) 0.0191(12) Uani 1 1 d . . .
C7A C 0.3468(3) 0.2269(4) -0.0501(3) 0.0232(13) Uani 1 1 d . . .
H7A H 0.3262 0.2394 -0.0897 0.028 Uiso 1 1 calc R . .
C8A C 0.4038(3) 0.2646(5) -0.0443(3) 0.0260(14) Uani 1 1 d . . .
C9A C 0.4335(3) 0.3211(5) -0.1018(3) 0.0310(15) Uani 1 1 d . . .
H9A1 H 0.4560 0.2723 -0.1279 0.046 Uiso 1 1 calc R . .
H9A2 H 0.4593 0.3739 -0.0843 0.046 Uiso 1 1 calc R . .
H9A3 H 0.4041 0.3530 -0.1298 0.046 Uiso 1 1 calc R . .
C10A C 0.4339(3) 0.2439(4) 0.0170(3) 0.0223(14) Uani 1 1 d . . .
H10A H 0.4722 0.2678 0.0232 0.027 Uiso 1 1 calc R . .
C11A C 0.2603(2) 0.1204(4) -0.0106(3) 0.0192(13) Uani 1 1 d . . .
H11A H 0.2493 0.1305 -0.0573 0.023 Uiso 1 1 calc R . .
H11B H 0.2648 0.0460 -0.0034 0.023 Uiso 1 1 calc R . .
C13A C 0.1980(2) 0.2684(4) 0.0144(3) 0.0243(13) Uani 1 1 d . . .
H13A H 0.1841 0.2714 -0.0311 0.037 Uiso 1 1 calc R . .
H13B H 0.2333 0.3093 0.0186 0.037 Uiso 1 1 calc R . .
H13C H 0.1683 0.2954 0.0441 0.037 Uiso 1 1 calc R . .
C14A C 0.1593(2) 0.0942(4) 0.0193(3) 0.0194(13) Uani 1 1 d . . .
H14A H 0.1517 0.0934 -0.0287 0.023 Uiso 1 1 calc R . .
H14B H 0.1253 0.1252 0.0412 0.023 Uiso 1 1 calc R . .
C15A C 0.1666(3) -0.0185(5) 0.0442(3) 0.0225(14) Uani 1 1 d . . .
H15A H 0.1285 -0.0529 0.0435 0.027 Uiso 1 1 calc R . .
H15B H 0.1926 -0.0557 0.0138 0.027 Uiso 1 1 calc R . .
C17A C 0.2366(3) -0.1060(4) 0.1186(3) 0.0236(14) Uani 1 1 d . . .
H17A H 0.2519 -0.1081 0.1635 0.035 Uiso 1 1 calc R . .
H17B H 0.2681 -0.0912 0.0877 0.035 Uiso 1 1 calc R . .
H17C H 0.2193 -0.1721 0.1076 0.035 Uiso 1 1 calc R . .
C18A C 0.1450(3) -0.0448(4) 0.1642(3) 0.0234(13) Uani 1 1 d . . .
H18A H 0.1633 -0.0641 0.2065 0.028 Uiso 1 1 calc R . .
H18B H 0.1209 -0.1029 0.1492 0.028 Uiso 1 1 calc R . .
C19A C 0.1062(2) 0.0507(4) 0.1747(3) 0.0205(12) Uani 1 1 d . . .
H19A H 0.0837 0.0640 0.1341 0.025 Uiso 1 1 calc R . .
H19B H 0.0784 0.0369 0.2107 0.025 Uiso 1 1 calc R . .
C21A C 0.1100(3) 0.2401(4) 0.1715(3) 0.0255(13) Uani 1 1 d . . .
H21A H 0.1010 0.2366 0.1244 0.038 Uiso 1 1 calc R . .
H21B H 0.1342 0.3000 0.1801 0.038 Uiso 1 1 calc R . .
H21C H 0.0741 0.2455 0.1967 0.038 Uiso 1 1 calc R . .
C22A C 0.1517(3) 0.1536(5) 0.2653(3) 0.0210(14) Uani 1 1 d . . .
H22A H 0.1138 0.1665 0.2864 0.025 Uiso 1 1 calc R . .
H22B H 0.1760 0.2146 0.2733 0.025 Uiso 1 1 calc R . .
C23A C 0.1800(2) 0.0628(4) 0.3009(3) 0.0170(12) Uani 1 1 d . . .
C24A C 0.2375(2) 0.0349(4) 0.2840(3) 0.0179(12) Uani 1 1 d . . .
C26A C 0.2665(2) -0.0410(4) 0.3229(3) 0.0200(13) Uani 1 1 d . . .
C28A C 0.3594(3) -0.1196(5) 0.3503(3) 0.0261(14) Uani 1 1 d . . .
H28A H 0.3570 -0.0884 0.3940 0.039 Uiso 1 1 calc R . .
H28B H 0.3998 -0.1212 0.3359 0.039 Uiso 1 1 calc R . .
H28C H 0.3442 -0.1894 0.3522 0.039 Uiso 1 1 calc R . .
C29A C 0.2387(3) -0.0915(4) 0.3750(3) 0.0186(13) Uani 1 1 d . . .
H29A H 0.2587 -0.1419 0.3997 0.022 Uiso 1 1 calc R . .
C30A C 0.1804(3) -0.0667(5) 0.3905(3) 0.0227(14) Uani 1 1 d . . .
C31A C 0.1504(3) -0.1203(5) 0.4494(3) 0.0287(15) Uani 1 1 d . . .
H31A H 0.1441 -0.0708 0.4848 0.043 Uiso 1 1 calc R . .
H31B H 0.1750 -0.1758 0.4655 0.043 Uiso 1 1 calc R . .
H31C H 0.1132 -0.1483 0.4351 0.043 Uiso 1 1 calc R . .
C32A C 0.1525(2) 0.0097(4) 0.3528(3) 0.0218(13) Uani 1 1 d . . .
H32A H 0.1135 0.0261 0.3629 0.026 Uiso 1 1 calc R . .
N12A N 0.2110(2) 0.1584(3) 0.0326(2) 0.0191(10) Uani 1 1 d . . .
N16A N 0.1913(2) -0.0236(3) 0.1137(2) 0.0199(11) Uani 1 1 d . . .
N20A N 0.1419(2) 0.1451(4) 0.1917(2) 0.0171(11) Uani 1 1 d . . .
O2A O 0.43325(15) 0.1633(3) 0.1284(2) 0.0219(9) Uani 1 1 d . . .
O5A O 0.32270(16) 0.1007(3) 0.11275(19) 0.0173(9) Uani 1 1 d . . .
O25A O 0.26586(14) 0.0777(3) 0.2302(2) 0.0181(9) Uani 1 1 d . . .
O27A O 0.32519(17) -0.0595(3) 0.3034(2) 0.0222(9) Uani 1 1 d . . .
N1B N 0.4388(2) -0.0999(4) 0.2151(4) 0.0302(12) Uani 1 1 d . . .
O1B O 0.39450(19) -0.0882(3) 0.1777(2) 0.0302(10) Uani 1 1 d . . .
O2B O 0.45643(18) -0.0202(3) 0.2468(2) 0.0310(10) Uani 1 1 d . . .
O3B O 0.46320(19) -0.1849(3) 0.2208(3) 0.0434(11) Uani 1 1 d . . .
C1C C 0.4683(2) 0.1854(4) 0.4435(3) 0.0172(12) Uani 1 1 d . . .
C2C C 0.4779(2) 0.0767(4) 0.4330(3) 0.0216(13) Uani 1 1 d . . .
H2C H 0.4656 0.0461 0.3930 0.026 Uiso 1 1 calc R . .
C3C C 0.5044(3) 0.0178(5) 0.4801(3) 0.0258(15) Uani 1 1 d . . .
H3C H 0.5097 -0.0531 0.4724 0.031 Uiso 1 1 calc R . .
C4C C 0.5246(3) 0.0621(5) 0.5417(3) 0.0294(15) Uani 1 1 d . . .
H4C H 0.5425 0.0208 0.5742 0.035 Uiso 1 1 calc R . .
C5C C 0.5171(2) 0.1663(5) 0.5519(3) 0.0246(14) Uani 1 1 d . . .
H5C H 0.5311 0.1955 0.5916 0.030 Uiso 1 1 calc R . .
C6C C 0.4893(2) 0.2312(4) 0.5051(3) 0.0195(12) Uani 1 1 d . . .
C7C C 0.4806(2) 0.3394(5) 0.5159(3) 0.0222(13) Uani 1 1 d . . .
H7C H 0.4939 0.3692 0.5557 0.027 Uiso 1 1 calc R . .
C8C C 0.4528(2) 0.4016(4) 0.4688(3) 0.0231(14) Uani 1 1 d . . .
C9C C 0.4451(3) 0.5108(5) 0.4782(3) 0.0344(16) Uani 1 1 d . . .
H9C H 0.4594 0.5418 0.5172 0.041 Uiso 1 1 calc R . .
C10C C 0.4173(3) 0.5708(6) 0.4315(4) 0.044(2) Uani 1 1 d . . .
H10C H 0.4140 0.6424 0.4378 0.053 Uiso 1 1 calc R . .
C11C C 0.3935(3) 0.5238(6) 0.3736(4) 0.046(2) Uani 1 1 d . . .
H11C H 0.3727 0.5646 0.3431 0.055 Uiso 1 1 calc R . .
C12C C 0.4000(3) 0.4203(5) 0.3614(4) 0.0353(17) Uani 1 1 d . . .
H12C H 0.3846 0.3915 0.3222 0.042 Uiso 1 1 calc R . .
C13C C 0.4304(3) 0.3555(5) 0.4084(3) 0.0236(13) Uani 1 1 d . . .
C14C C 0.4384(3) 0.2479(5) 0.3974(3) 0.0219(14) Uani 1 1 d . . .
C15C C 0.4140(3) 0.1975(4) 0.3353(3) 0.0231(14) Uani 1 1 d . . .
O16C O 0.44262(17) 0.2010(3) 0.2812(2) 0.0268(10) Uani 1 1 d . . .
O17C O 0.36514(15) 0.1509(3) 0.3397(2) 0.0233(10) Uani 1 1 d . . .
C1D C 0.2707(3) 0.4851(4) 0.2543(3) 0.0212(13) Uani 1 1 d . . .
C2D C 0.2470(3) 0.4258(4) 0.3078(3) 0.0254(14) Uani 1 1 d . . .
H2D H 0.2473 0.3535 0.3052 0.030 Uiso 1 1 calc R . .
C3D C 0.2238(3) 0.4732(5) 0.3627(4) 0.0344(16) Uani 1 1 d . . .
H3D H 0.2080 0.4328 0.3971 0.041 Uiso 1 1 calc R . .
C4D C 0.2233(3) 0.5822(5) 0.3684(4) 0.0380(18) Uani 1 1 d . . .
H4D H 0.2071 0.6132 0.4064 0.046 Uiso 1 1 calc R . .
C5D C 0.2456(3) 0.6416(5) 0.3198(4) 0.0347(17) Uani 1 1 d . . .
H5D H 0.2446 0.7137 0.3244 0.042 Uiso 1 1 calc R . .
C6D C 0.2711(3) 0.5972(4) 0.2610(3) 0.0248(14) Uani 1 1 d . . .
C7D C 0.2966(2) 0.6566(4) 0.2094(3) 0.0277(15) Uani 1 1 d . . .
H7D H 0.2975 0.7288 0.2141 0.033 Uiso 1 1 calc R . .
C8D C 0.3204(3) 0.6127(4) 0.1515(3) 0.0267(15) Uani 1 1 d . . .
C9D C 0.3470(3) 0.6724(5) 0.0996(4) 0.0301(16) Uani 1 1 d . . .
H9D H 0.3491 0.7445 0.1043 0.036 Uiso 1 1 calc R . .
C10D C 0.3692(3) 0.6282(5) 0.0441(4) 0.0292(15) Uani 1 1 d . . .
H10D H 0.3857 0.6695 0.0106 0.035 Uiso 1 1 calc R . .
C11D C 0.3674(3) 0.5175(5) 0.0361(4) 0.0304(16) Uani 1 1 d . . .
H11D H 0.3833 0.4870 -0.0022 0.036 Uiso 1 1 calc R . .
C12D C 0.3425(3) 0.4565(5) 0.0845(3) 0.0257(14) Uani 1 1 d . . .
H12D H 0.3411 0.3846 0.0784 0.031 Uiso 1 1 calc R . .
C13D C 0.3187(2) 0.5010(4) 0.1443(3) 0.0208(12) Uani 1 1 d . . .
C14D C 0.2942(2) 0.4393(4) 0.1963(3) 0.0188(13) Uani 1 1 d . . .
C15D C 0.2927(3) 0.3223(4) 0.1878(3) 0.0201(13) Uani 1 1 d . . .
O16D O 0.24749(16) 0.2846(3) 0.1598(2) 0.0207(9) Uani 1 1 d . . .
O17D O 0.33612(15) 0.2732(3) 0.2099(2) 0.0213(9) Uani 1 1 d . . .
C1E C 0.5227(6) 0.4988(9) 0.1872(7) 0.090(4) Uani 1 1 d . . .
C2E C 0.4711(6) 0.5323(11) 0.2208(9) 0.152(6) Uani 1 1 d . . .
H2E1 H 0.4797 0.5432 0.2676 0.227 Uiso 1 1 calc R . .
H2E2 H 0.4409 0.4802 0.2165 0.227 Uiso 1 1 calc R . .
H2E3 H 0.4575 0.5964 0.2013 0.227 Uiso 1 1 calc R . .
N1E N 0.5645(6) 0.4711(13) 0.1600(7) 0.159(6) Uani 1 1 d . . .
C1F C 0.5813(4) 0.3420(7) 0.3380(5) 0.057(2) Uani 1 1 d . . .
C2F C 0.5890(3) 0.2666(7) 0.2892(4) 0.056(2) Uani 1 1 d . . .
H2F1 H 0.6018 0.2989 0.2481 0.085 Uiso 1 1 calc R . .
H2F2 H 0.5523 0.2311 0.2816 0.085 Uiso 1 1 calc R . .
H2F3 H 0.6182 0.2175 0.3038 0.085 Uiso 1 1 calc R . .
N1F N 0.5745(4) 0.4089(7) 0.3781(6) 0.093(3) Uani 1 1 d . . .
O1W O 0.1905(6) -0.4494(8) 0.0620(10) 0.252(9) Uani 1 1 d . . .
O2W O 0.1342(7) -0.3103(17) 0.0712(7) 0.306(12) Uani 1 1 d . . .
O3W O 0.1908(7) -0.2661(14) -0.0116(8) 0.124(7) Uani 0.61(2) 1 d P . .
O3W' O 0.1946(6) -0.3486(14) 0.0137(9) 0.060(7) Uani 0.39(2) 1 d P A 2

loop_
_atom_site_aniso_label
_atom_site_aniso_U_11
_atom_site_aniso_U_22
_atom_site_aniso_U_33
_atom_site_aniso_U_23
_atom_site_aniso_U_13
_atom_site_aniso_U_12
Zn1 0.0173(3) 0.0155(3) 0.0164(3) -0.0006(3) -0.0017(3) 0.0003(3)
Nd1 0.01490(14) 0.01700(14) 0.01570(14) 0.00085(16) -0.00086(16) 0.00113(11)
C1A 0.017(3) 0.055(4) 0.026(3) -0.001(3) 0.000(3) -0.006(3)
C3A 0.021(3) 0.020(3) 0.022(3) -0.001(3) 0.000(3) 0.012(3)
C4A 0.020(3) 0.010(3) 0.021(3) -0.002(2) 0.004(2) -0.001(2)
C6A 0.021(3) 0.017(3) 0.019(3) 0.002(2) 0.001(2) 0.005(2)
C7A 0.029(3) 0.021(3) 0.020(3) -0.002(3) -0.002(2) 0.000(3)
C8A 0.033(4) 0.023(3) 0.023(3) -0.004(3) 0.006(3) 0.002(3)
C9A 0.030(4) 0.033(4) 0.030(4) 0.006(3) 0.004(3) -0.014(3)
C10A 0.020(3) 0.021(3) 0.026(4) 0.003(3) 0.006(3) -0.003(3)
C11A 0.024(3) 0.022(3) 0.011(3) -0.001(2) -0.002(2) 0.005(2)
C13A 0.019(3) 0.021(3) 0.033(4) 0.003(3) -0.003(3) 0.000(2)
C14A 0.011(3) 0.027(3) 0.020(3) 0.004(3) -0.006(2) -0.003(2)
C15A 0.016(3) 0.034(4) 0.017(3) -0.005(3) -0.002(2) -0.003(3)
C17A 0.022(3) 0.018(3) 0.031(4) -0.001(3) -0.011(3) 0.003(2)
C18A 0.029(3) 0.019(3) 0.022(3) 0.000(3) -0.005(3) -0.008(3)
C19A 0.018(3) 0.023(3) 0.020(3) 0.001(3) 0.000(2) -0.002(2)
C21A 0.023(3) 0.025(3) 0.029(3) 0.002(3) 0.003(3) 0.000(3)
C22A 0.018(3) 0.025(4) 0.019(3) -0.004(3) 0.002(3) -0.005(3)
C23A 0.013(3) 0.020(3) 0.018(3) -0.005(3) -0.003(2) -0.005(2)
C24A 0.027(3) 0.015(3) 0.012(3) -0.001(2) -0.001(2) -0.003(2)
C26A 0.025(3) 0.021(3) 0.014(3) -0.007(2) 0.002(2) 0.001(3)
C28A 0.028(3) 0.029(3) 0.021(3) 0.012(3) 0.000(3) 0.010(3)
C29A 0.026(3) 0.016(3) 0.013(3) -0.002(2) 0.002(2) -0.001(2)
C30A 0.024(3) 0.024(3) 0.020(3) 0.000(3) -0.004(3) -0.008(3)
C31A 0.029(4) 0.035(4) 0.022(3) 0.001(3) 0.006(3) 0.000(3)
C32A 0.015(3) 0.023(3) 0.027(3) -0.008(3) 0.005(3) -0.004(2)
N12A 0.021(3) 0.019(2) 0.018(3) -0.001(2) -0.001(2) 0.004(2)
N16A 0.025(3) 0.017(3) 0.017(3) 0.000(2) -0.003(2) -0.001(2)
N20A 0.017(2) 0.015(3) 0.019(3) 0.000(2) -0.0030(19) 0.001(2)
O2A 0.018(2) 0.026(2) 0.021(2) 0.0040(19) 0.0006(18) 0.0025(16)
O5A 0.019(2) 0.017(2) 0.015(2) 0.0025(16) -0.0025(16) 0.0013(15)
O25A 0.0138(17) 0.0192(18) 0.021(3) 0.0015(18) 0.0015(18) 0.0008(13)
O27A 0.023(2) 0.021(2) 0.022(2) 0.0019(19) 0.0005(18) 0.0014(17)
N1B 0.035(3) 0.029(3) 0.027(3) 0.004(3) 0.012(3) 0.013(2)
O1B 0.027(2) 0.024(2) 0.040(3) -0.004(2) 0.000(2) 0.0064(19)
O2B 0.028(2) 0.031(2) 0.033(2) 0.002(2) -0.0016(18) 0.006(2)
O3B 0.057(3) 0.038(2) 0.036(2) 0.007(3) 0.008(3) 0.033(2)
C1C 0.008(3) 0.026(3) 0.018(3) 0.000(2) 0.001(2) 0.001(2)
C2C 0.022(3) 0.024(3) 0.019(3) -0.001(3) -0.001(2) -0.005(3)
C3C 0.026(3) 0.021(4) 0.030(4) 0.007(3) 0.002(3) 0.003(3)
C4C 0.024(3) 0.040(4) 0.025(4) 0.006(3) -0.004(3) -0.005(3)
C5C 0.017(3) 0.038(4) 0.018(3) -0.004(3) -0.001(2) -0.002(3)
C6C 0.014(3) 0.024(3) 0.020(3) 0.002(3) 0.003(2) -0.006(2)
C7C 0.014(3) 0.033(3) 0.019(3) -0.008(3) -0.003(2) -0.003(3)
C8C 0.014(3) 0.023(3) 0.032(4) -0.004(3) 0.001(3) -0.007(2)
C9C 0.029(4) 0.036(4) 0.038(4) -0.014(3) -0.002(3) 0.002(3)
C10C 0.039(4) 0.032(4) 0.061(6) -0.003(4) -0.008(4) 0.004(3)
C11C 0.049(5) 0.035(4) 0.053(5) 0.006(4) -0.027(4) 0.003(4)
C12C 0.030(4) 0.035(4) 0.041(4) 0.001(3) -0.019(3) -0.008(3)
C13C 0.020(3) 0.023(3) 0.027(3) 0.003(3) -0.001(3) -0.003(3)
C14C 0.017(3) 0.023(3) 0.026(3) -0.002(3) -0.001(3) -0.004(3)
C15C 0.023(3) 0.021(3) 0.026(4) 0.003(3) -0.010(3) -0.003(3)
O16C 0.022(2) 0.034(3) 0.024(2) 0.003(2) -0.0028(19) -0.0053(19)
O17C 0.017(2) 0.034(3) 0.019(2) 0.002(2) -0.0014(17) -0.0084(18)
C1D 0.021(3) 0.018(3) 0.025(3) -0.004(3) -0.006(2) 0.000(2)
C2D 0.028(3) 0.021(3) 0.027(3) -0.007(3) -0.001(3) 0.002(3)
C3D 0.032(4) 0.032(4) 0.039(4) -0.004(3) 0.001(3) -0.006(3)
C4D 0.035(4) 0.048(5) 0.030(4) -0.020(3) 0.002(3) 0.001(3)
C5D 0.032(4) 0.030(4) 0.042(4) -0.027(3) -0.004(3) 0.005(3)
C6D 0.018(3) 0.016(3) 0.040(4) -0.004(3) -0.007(3) 0.001(2)
C7D 0.026(3) 0.014(3) 0.044(5) 0.000(3) -0.011(3) 0.005(2)
C8D 0.021(3) 0.021(3) 0.039(4) 0.004(3) -0.004(3) 0.006(2)
C9D 0.029(3) 0.011(3) 0.050(5) 0.005(3) -0.015(3) -0.002(3)
C10D 0.030(4) 0.026(3) 0.032(4) 0.012(3) -0.009(3) -0.002(3)
C11D 0.030(4) 0.029(4) 0.032(4) -0.004(3) 0.000(3) -0.003(3)
C12D 0.030(3) 0.019(3) 0.028(3) 0.000(3) -0.001(3) -0.010(3)
C13D 0.018(3) 0.016(3) 0.029(3) 0.001(3) -0.004(2) 0.002(2)
C14D 0.016(3) 0.016(3) 0.025(3) -0.002(2) -0.011(2) 0.000(2)
C15D 0.025(3) 0.021(3) 0.014(3) 0.000(2) 0.004(2) -0.002(3)
O16D 0.021(2) 0.0148(19) 0.027(2) -0.0006(18) -0.0017(17) -0.0020(16)
O17D 0.0207(19) 0.0159(18) 0.027(3) 0.0022(19) -0.0050(18) 0.0004(15)
C1E 0.085(9) 0.093(8) 0.092(9) 0.045(7) -0.024(7) -0.023(7)
C2E 0.100(10) 0.187(14) 0.168(15) 0.080(15) 0.036(13) 0.033(10)
N1E 0.113(11) 0.240(17) 0.124(11) 0.008(11) 0.021(9) -0.032(10)
C1F 0.041(5) 0.051(5) 0.079(7) -0.010(5) 0.005(4) -0.002(4)
C2F 0.040(4) 0.074(6) 0.056(5) -0.017(5) -0.009(4) 0.001(4)
N1F 0.067(6) 0.096(7) 0.115(9) -0.026(6) 0.023(6) -0.011(5)
O1W 0.164(11) 0.091(7) 0.50(3) 0.042(12) -0.134(14) 0.036(7)
O2W 0.237(15) 0.51(3) 0.166(13) -0.070(16) -0.009(11) -0.296(19)
O3W 0.180(15) 0.087(14) 0.105(12) 0.003(10) 0.003(10) -0.027(10)
O3W' 0.059(10) 0.046(13) 0.076(13) 0.003(9) -0.007(8) 0.000(8)

loop_
_atom_type_symbol
_atom_type_description
_atom_type_scat_dispersion_real
_atom_type_scat_dispersion_imag
_atom_type_scat_source
C C 0.0033 0.0016 'International Tables Vol C Tables 4.2.6.8 and 6.1.1.4'
H H 0.0000 0.0000 'International Tables Vol C Tables 4.2.6.8 and 6.1.1.4'
N N 0.0061 0.0033 'International Tables Vol C Tables 4.2.6.8 and 6.1.1.4'
O O 0.0106 0.0060 'International Tables Vol C Tables 4.2.6.8 and 6.1.1.4'
Zn Zn 0.2839 1.4301 'International Tables Vol C Tables 4.2.6.8 and 6.1.1.4'
Nd Nd -0.1943 3.0179 'International Tables Vol C Tables 4.2.6.8 and 6.1.1.4'

loop_
_geom_angle_atom_site_label_1
_geom_angle_atom_site_label_2
_geom_angle_atom_site_label_3
_geom_angle
O16D Zn1 O25A 93.75(15)
O16D Zn1 O5A 92.15(14)
O25A Zn1 O5A 77.81(14)
O16D Zn1 N12A 94.07(16)
O25A Zn1 N12A 165.30(16)
O5A Zn1 N12A 89.47(15)
O16D Zn1 N16A 166.70(15)
O25A Zn1 N16A 93.77(15)
O5A Zn1 N16A 100.15(15)
N12A Zn1 N16A 81.12(17)
O16D Zn1 N20A 89.39(17)
O25A Zn1 N20A 88.05(16)
O5A Zn1 N20A 165.85(16)
N12A Zn1 N20A 104.46(17)
N16A Zn1 N20A 79.92(17)
O16D Zn1 Nd1 82.57(10)
O25A Zn1 Nd1 39.10(9)
O5A Zn1 Nd1 41.40(10)
N12A Zn1 Nd1 130.16(12)
N16A Zn1 Nd1 110.03(12)
N20A Zn1 Nd1 125.11(13)
O25A Nd1 O5A 69.71(13)
O25A Nd1 O17D 78.66(12)
O5A Nd1 O17D 76.12(13)
O25A Nd1 O17C 86.00(13)
O5A Nd1 O17C 147.72(13)
O17D Nd1 O17C 78.53(14)
O25A Nd1 O16C 133.69(14)
O5A Nd1 O16C 134.95(13)
O17D Nd1 O16C 73.85(13)
O17C Nd1 O16C 52.65(13)
O25A Nd1 O2A 132.54(13)
O5A Nd1 O2A 65.23(13)
O17D Nd1 O2A 76.96(12)
O17C Nd1 O2A 127.20(13)
O16C Nd1 O2A 75.77(14)
O25A Nd1 O2B 135.81(13)
O5A Nd1 O2B 122.68(13)
O17D Nd1 O2B 143.03(13)
O17C Nd1 O2B 89.53(14)
O16C Nd1 O2B 71.18(14)
O2A Nd1 O2B 83.18(13)
O25A Nd1 O1B 100.41(13)
O5A Nd1 O1B 80.28(13)
O17D Nd1 O1B 155.15(14)
O17C Nd1 O1B 126.30(14)
O16C Nd1 O1B 119.83(14)
O2A Nd1 O1B 86.24(14)
O2B Nd1 O1B 49.69(14)
O25A Nd1 O27A 62.57(12)
O5A Nd1 O27A 114.75(12)
O17D Nd1 O27A 129.59(12)
O17C Nd1 O27A 68.37(13)
O16C Nd1 O27A 110.24(13)
O2A Nd1 O27A 153.40(12)
O2B Nd1 O27A 74.95(12)
O1B Nd1 O27A 68.13(13)
O25A Nd1 C15C 110.40(17)
O5A Nd1 C15C 150.18(14)
O17D Nd1 C15C 74.80(15)
O17C Nd1 C15C 26.37(15)
O16C Nd1 C15C 26.29(15)
O2A Nd1 C15C 101.56(16)
O2B Nd1 C15C 79.14(16)
O1B Nd1 C15C 127.20(16)
O27A Nd1 C15C 89.17(15)
O25A Nd1 N1B 117.81(13)
O5A Nd1 N1B 103.05(16)
O17D Nd1 N1B 162.49(14)
O17C Nd1 N1B 107.10(17)
O16C Nd1 N1B 96.10(15)
O2A Nd1 N1B 86.77(14)
O2B Nd1 N1B 25.04(14)
O1B Nd1 N1B 24.90(15)
O27A Nd1 N1B 67.04(14)
C15C Nd1 N1B 102.67(18)
O25A Nd1 Zn1 34.67(10)
O5A Nd1 Zn1 37.35(9)
O17D Nd1 Zn1 64.96(9)
O17C Nd1 Zn1 112.62(9)
O16C Nd1 Zn1 138.63(10)
O2A Nd1 Zn1 97.88(9)
O2B Nd1 Zn1 149.70(10)
O1B Nd1 Zn1 100.05(10)
O27A Nd1 Zn1 93.65(8)
C15C Nd1 Zn1 129.50(12)
N1B Nd1 Zn1 124.69(12)
C10A C3A O2A 123.7(5)
C10A C3A C4A 122.5(6)
O2A C3A C4A 113.8(5)
O5A C4A C6A 122.4(5)
O5A C4A C3A 120.0(5)
C6A C4A C3A 117.5(5)
C7A C6A C4A 119.9(5)
C7A C6A C11A 121.1(5)
C4A C6A C11A 118.6(5)
C8A C7A C6A 122.9(6)
C7A C8A C10A 116.9(5)
C7A C8A C9A 121.4(6)
C10A C8A C9A 121.7(5)
C3A C10A C8A 120.1(6)
N12A C11A C6A 115.8(4)
N12A C14A C15A 112.8(4)
N16A C15A C14A 112.3(5)
N16A C18A C19A 110.8(5)
N20A C19A C18A 111.7(5)
N20A C22A C23A 118.1(5)
C32A C23A C24A 118.4(5)
C32A C23A C22A 122.6(5)
C24A C23A C22A 118.9(5)
O25A C24A C23A 121.8(5)
O25A C24A C26A 119.3(5)
C23A C24A C26A 118.9(5)
C29A C26A O27A 124.2(5)
C29A C26A C24A 121.7(5)
O27A C26A C24A 114.1(5)
C26A C29A C30A 119.6(5)
C32A C30A C29A 118.4(5)
C32A C30A C31A 122.2(6)
C29A C30A C31A 119.4(5)
C23A C32A C30A 122.9(5)
C14A N12A C13A 109.5(4)
C14A N12A C11A 108.3(4)
C13A N12A C11A 108.6(4)
C14A N12A Zn1 104.1(3)
C13A N12A Zn1 115.6(4)
C11A N12A Zn1 110.4(3)
C17A N16A C18A 108.5(4)
C17A N16A C15A 110.7(4)
C18A N16A C15A 111.8(4)
C17A N16A Zn1 109.9(3)
C18A N16A Zn1 107.1(3)
C15A N16A Zn1 108.8(3)
C21A N20A C22A 106.4(5)
C21A N20A C19A 110.0(4)
C22A N20A C19A 111.3(5)
C21A N20A Zn1 112.2(4)
C22A N20A Zn1 109.1(4)
C19A N20A Zn1 107.8(3)
C3A O2A C1A 117.2(5)
C3A O2A Nd1 117.3(3)
C1A O2A Nd1 125.0(4)
C4A O5A Zn1 119.9(3)
C4A O5A Nd1 121.4(3)
Zn1 O5A Nd1 101.24(15)
C24A O25A Zn1 129.0(3)
C24A O25A Nd1 124.6(3)
Zn1 O25A Nd1 106.23(16)
C26A O27A C28A 115.0(4)
C26A O27A Nd1 112.0(3)
C28A O27A Nd1 126.0(3)
O3B N1B O1B 121.3(6)
O3B N1B O2B 122.0(6)
O1B N1B O2B 116.8(4)
O3B N1B Nd1 170.3(5)
O1B N1B Nd1 59.3(2)
O2B N1B Nd1 58.4(3)
N1B O1B Nd1 95.8(3)
N1B O2B Nd1 96.6(3)
C14C C1C C2C 122.6(5)
C14C C1C C6C 119.1(5)
C2C C1C C6C 118.2(5)
C3C C2C C1C 121.0(5)
C2C C3C C4C 121.2(6)
C5C C4C C3C 118.7(6)
C4C C5C C6C 122.7(6)
C5C C6C C7C 123.0(5)
C5C C6C C1C 118.2(5)
C7C C6C C1C 118.8(5)
C8C C7C C6C 121.7(5)
C7C C8C C9C 122.3(6)
C7C C8C C13C 119.5(5)
C9C C8C C13C 118.2(6)
C10C C9C C8C 121.5(6)
C9C C10C C11C 119.6(7)
C12C C11C C10C 121.6(7)
C11C C12C C13C 120.2(6)
C14C C13C C12C 122.0(6)
C14C C13C C8C 119.2(5)
C12C C13C C8C 118.8(5)
C1C C14C C13C 121.6(5)
C1C C14C C15C 118.2(5)
C13C C14C C15C 120.2(5)
O16C C15C O17C 122.0(6)
O16C C15C C14C 120.0(5)
O17C C15C C14C 118.0(6)
O16C C15C Nd1 61.5(3)
O17C C15C Nd1 60.5(3)
C14C C15C Nd1 177.6(4)
C15C O16C Nd1 92.2(3)
C15C O17C Nd1 93.1(4)
C14D C1D C2D 122.7(5)
C14D C1D C6D 119.4(6)
C2D C1D C6D 117.9(6)
C3D C2D C1D 120.9(5)
C2D C3D C4D 121.0(7)
C5D C4D C3D 120.6(6)
C4D C5D C6D 121.5(6)
C7D C6D C5D 123.4(5)
C7D C6D C1D 118.4(6)
C5D C6D C1D 118.1(6)
C8D C7D C6D 123.0(5)
C7D C8D C9D 123.3(6)
C7D C8D C13D 118.4(6)
C9D C8D C13D 118.4(6)
C10D C9D C8D 122.0(6)
C9D C10D C11D 120.1(6)
C12D C11D C10D 120.3(6)
C11D C12D C13D 121.1(6)
C14D C13D C12D 122.3(5)
C14D C13D C8D 119.6(5)
C12D C13D C8D 118.1(5)
C1D C14D C13D 121.2(5)
C1D C14D C15D 120.1(5)
C13D C14D C15D 118.8(5)
O17D C15D O16D 127.0(5)
O17D C15D C14D 116.4(5)
O16D C15D C14D 116.6(5)
C15D O16D Zn1 127.4(4)
C15D O17D Nd1 138.1(3)
N1E C1E C2E 179.7(16)
N1F C1F C2F 177.8(11)
O3W O3W' O1W 166.5(18)

loop_
_geom_bond_atom_site_label_1
_geom_bond_atom_site_label_2
_geom_bond_distance
Zn1 O16D 2.061(4)
Zn1 O25A 2.091(4)
Zn1 O5A 2.183(4)
Zn1 N12A 2.197(5)
Zn1 N16A 2.222(5)
Zn1 N20A 2.277(5)
Zn1 Nd1 3.5286(9)
Nd1 O25A 2.318(3)
Nd1 O5A 2.379(4)
Nd1 O17D 2.412(3)
Nd1 O17C 2.472(4)
Nd1 O16C 2.494(4)
Nd1 O2A 2.530(4)
Nd1 O2B 2.548(4)
Nd1 O1B 2.568(4)
Nd1 O27A 2.739(4)
Nd1 C15C 2.836(6)
Nd1 N1B 2.973(4)
C1A O2A 1.433(6)
C3A C10A 1.370(8)
C3A O2A 1.402(7)
C3A C4A 1.406(8)
C4A O5A 1.352(7)
C4A C6A 1.392(8)
C6A C7A 1.391(8)
C6A C11A 1.496(8)
C7A C8A 1.385(8)
C8A C10A 1.423(8)
C8A C9A 1.512(8)
C11A N12A 1.491(7)
C13A N12A 1.485(7)
C14A N12A 1.456(7)
C14A C15A 1.537(8)
C15A N16A 1.493(7)
C17A N16A 1.477(7)
C18A N16A 1.477(7)
C18A C19A 1.523(8)
C19A N20A 1.496(8)
C21A N20A 1.472(7)
C22A N20A 1.485(7)
C22A C23A 1.506(8)
C23A C32A 1.386(8)
C23A C24A 1.392(7)
C24A O25A 1.364(6)
C24A C26A 1.407(8)
C26A C29A 1.375(8)
C26A O27A 1.405(7)
C28A O27A 1.436(7)
C29A C30A 1.394(8)
C30A C32A 1.386(8)
C30A C31A 1.520(8)
N1B O3B 1.228(6)
N1B O1B 1.258(7)
N1B O2B 1.266(7)
C1C C14C 1.394(8)
C1C C2C 1.427(8)
C1C C6C 1.440(8)
C2C C3C 1.346(8)
C3C C4C 1.426(8)
C4C C5C 1.362(9)
C5C C6C 1.399(8)
C6C C7C 1.418(8)
C7C C8C 1.382(9)
C8C C9C 1.424(8)
C8C C13C 1.432(9)
C9C C10C 1.362(10)
C10C C11C 1.407(10)
C11C C12C 1.358(9)
C12C C13C 1.428(9)
C13C C14C 1.409(8)
C14C C15C 1.501(8)
C15C O16C 1.257(7)
C15C O17C 1.261(7)
C1D C14D 1.399(8)
C1D C2D 1.414(8)
C1D C6D 1.445(7)
C2D C3D 1.356(9)
C3D C4D 1.403(9)
C4D C5D 1.330(10)
C5D C6D 1.424(9)
C6D C7D 1.403(9)
C7D C8D 1.390(9)
C8D C9D 1.421(9)
C8D C13D 1.441(7)
C9D C10D 1.340(10)
C10D C11D 1.429(9)
C11D C12D 1.363(9)
C12D C13D 1.426(9)
C13D C14D 1.416(8)
C14D C15D 1.511(8)
C15D O17D 1.248(7)
C15D O16D 1.263(7)
C1E N1E 1.147(16)
C1E C2E 1.416(17)
C1F N1F 1.182(11)
C1F C2F 1.381(11)
O1W O3W' 1.61(2)
O3W O3W' 1.175(18)
